data_4021747
loop_
_publ_author_name
'Cristiano Raminelli'
'Zhijian Liu'
'Richard C. Larock'

_publ_section_title
;
 Regioselective Synthesis of 3-(2-Hydroxyaryl)pyridines
 via Arynes and Pyridine N-Oxides
;
_journal_name_full 'Journal of Organic Chemistry'
_journal_page_first 4689
_journal_page_last 4691
_journal_paper_doi 10.1021/jo060523a
_journal_volume 71
_journal_year 2006
_chemical_formula_sum 'C12 H8 N2 O'
_chemical_formula_weight 196.20
_chemical_name_systematic
; 
 ? 
;
_space_group_IT_number 19
_symmetry_cell_setting orthorhombic
_symmetry_space_group_name_Hall 'P 2ac 2ab'
_symmetry_space_group_name_H-M 'P 21 21 21'
_atom_sites_solution_hydrogens difmap
_atom_sites_solution_primary direct
_atom_sites_solution_secondary difmap
_audit_creation_method SHELXL-97
_cell_angle_alpha 90.00
_cell_angle_beta 90.00
_cell_angle_gamma 90.00
_cell_formula_units_Z 8
_cell_length_a 7.4164(18)
_cell_length_b 12.426(3)
_cell_length_c 20.103(5)
_cell_measurement_reflns_used 942
_cell_measurement_temperature 193(2)
_cell_measurement_theta_max 27.82
_cell_measurement_theta_min 2.93
_cell_volume 1852.6(8)
_computing_cell_refinement 'Bruker SMART'
_computing_data_collection 'Bruker SMART'
_computing_data_reduction 'Bruker SAINT'
_computing_molecular_graphics 'Bruker SHELXTL'
_computing_publication_material 'Bruker SHELXTL'
_computing_structure_refinement 'SHELXL-97 (Sheldrick, 1997)'
_computing_structure_solution 'SHELXS-97 (Sheldrick, 1990)'
_diffrn_ambient_temperature 193(2)
_diffrn_measured_fraction_theta_full 0.962
_diffrn_measured_fraction_theta_max 0.962
_diffrn_measurement_device_type 'CCD area detector'
_diffrn_measurement_method 'phi and omega scans'
_diffrn_radiation_monochromator graphite
_diffrn_radiation_source 'fine-focus sealed tube'
_diffrn_radiation_type MoK\a
_diffrn_radiation_wavelength 0.71073
_diffrn_reflns_av_R_equivalents 0.0422
_diffrn_reflns_av_sigmaI/netI 0.0282
_diffrn_reflns_limit_h_max 9
_diffrn_reflns_limit_h_min -9
_diffrn_reflns_limit_k_max 16
_diffrn_reflns_limit_k_min -16
_diffrn_reflns_limit_l_max 25
_diffrn_reflns_limit_l_min -26
_diffrn_reflns_number 16749
_diffrn_reflns_theta_full 28.30
_diffrn_reflns_theta_max 28.30
_diffrn_reflns_theta_min 1.93
_exptl_absorpt_coefficient_mu 0.093
_exptl_absorpt_correction_T_max 1
_exptl_absorpt_correction_T_min 0.78
_exptl_absorpt_correction_type multi-scan
_exptl_absorpt_process_details 'Bruker SADABS'
_exptl_crystal_colour yellow
_exptl_crystal_density_diffrn 1.407
_exptl_crystal_density_meas ?
_exptl_crystal_density_method 'not measured'
_exptl_crystal_description prism
_exptl_crystal_F_000 816
_exptl_crystal_size_max 0.40
_exptl_crystal_size_mid 0.20
_exptl_crystal_size_min 0.20
_refine_diff_density_max 0.270
_refine_diff_density_min -0.190
_refine_diff_density_rms 0.035
_refine_ls_abs_structure_details 'Flack H D (1983), Acta Cryst. A39, 876-881'
_refine_ls_abs_structure_Flack -0.5(11)
_refine_ls_extinction_method none
_refine_ls_goodness_of_fit_ref 1.039
_refine_ls_hydrogen_treatment refall
_refine_ls_matrix_type full
_refine_ls_number_parameters 335
_refine_ls_number_reflns 4330
_refine_ls_number_restraints 0
_refine_ls_restrained_S_all 1.039
_refine_ls_R_factor_all 0.0379
_refine_ls_R_factor_gt 0.0332
_refine_ls_shift/su_max 0.000
_refine_ls_shift/su_mean 0.000
_refine_ls_structure_factor_coef Fsqd
_refine_ls_weighting_details 'calc w=1/[\s^2^(Fo^2^)+(0.0445P)^2^+0.2943P] where P=(Fo^2^+2Fc^2^)/3'
_refine_ls_weighting_scheme calc
_refine_ls_wR_factor_gt 0.0860
_refine_ls_wR_factor_ref 0.0896
_reflns_number_gt 3998
_reflns_number_total 4330
_reflns_threshold_expression >2sigma(I)
_cod_data_source_file jo060523asi20060425_095800.cif
_cod_depositor_comments
;
The following automatic conversions were performed:
'_symmetry_cell_setting' value 'Orthorhombic' changed to 'orthorhombic'
according to '/home/saulius/struct/CIF-dictionaries/cif_core.dic'
dictionary named 'cif_core.dic' version 2.4.1 from 2010-06-29.

Automatic conversion script
Id: cif_fix_enum 1527 2010-12-29 10:47:43Z saulius 

The following automatic conversions were performed:

'_exptl_crystal_density_meas' value 'none' was changed to '?' - the
value is perceived as not measured.

Automatic conversion script
Id: cif_fix_values 3008 2015-01-20 13:52:24Z robertas 
;
_cod_database_code 4021747

loop_
_symmetry_equiv_pos_as_xyz
'x, y, z'
'-x+1/2, -y, z+1/2'
'-x, y+1/2, -z+1/2'
'x+1/2, -y+1/2, -z'

loop_
_atom_site_label
_atom_site_type_symbol
_atom_site_fract_x
_atom_site_fract_y
_atom_site_fract_z
_atom_site_U_iso_or_equiv
_atom_site_adp_type
_atom_site_occupancy
_atom_site_symmetry_multiplicity
_atom_site_calc_flag
C1 C 0.5185(2) 0.15374(12) 0.43738(7) 0.0351(3) Uani 1 1 d
C2 C 0.52346(19) 0.06720(11) 0.38922(7) 0.0294(3) Uani 1 1 d
C3 C 0.58536(19) 0.08594(11) 0.32525(7) 0.0268(3) Uani 1 1 d
C4 C 0.59131(17) 0.00011(10) 0.28027(7) 0.0251(3) Uani 1 1 d
C5 C 0.65333(17) 0.01193(10) 0.21072(7) 0.0253(3) Uani 1 1 d
C6 C 0.7092(2) 0.11222(11) 0.18603(7) 0.0303(3) Uani 1 1 d
C7 C 0.7657(2) 0.12564(12) 0.12118(7) 0.0338(3) Uani 1 1 d
C8 C 0.7675(2) 0.03742(13) 0.07849(7) 0.0363(3) Uani 1 1 d
C9 C 0.7157(2) -0.06207(13) 0.10100(7) 0.0367(3) Uani 1 1 d
C10 C 0.65861(19) -0.07658(11) 0.16652(7) 0.0304(3) Uani 1 1 d
C11 C 0.4789(2) -0.11570(12) 0.36115(7) 0.0350(3) Uani 1 1 d
C12 C 0.4682(2) -0.03543(12) 0.40824(7) 0.0338(3) Uani 1 1 d
C13 C 0.2932(2) 0.15034(12) 0.06229(7) 0.0364(3) Uani 1 1 d
C14 C 0.24770(18) 0.06208(11) 0.10628(7) 0.0294(3) Uani 1 1 d
C15 C 0.19424(19) 0.08268(11) 0.17122(7) 0.0280(3) Uani 1 1 d
C16 C 0.14596(17) -0.00367(10) 0.21207(7) 0.0255(3) Uani 1 1 d
C17 C 0.09080(17) 0.01000(10) 0.28233(7) 0.0250(3) Uani 1 1 d
C18 C 0.1113(2) 0.10947(11) 0.31432(7) 0.0295(3) Uani 1 1 d
C19 C 0.0616(2) 0.12429(12) 0.37999(7) 0.0340(3) Uani 1 1 d
C20 C -0.0118(2) 0.03900(13) 0.41538(7) 0.0353(3) Uani 1 1 d
C21 C -0.0323(2) -0.06014(13) 0.38590(7) 0.0346(3) Uani 1 1 d
C22 C 0.01853(18) -0.07617(11) 0.31979(7) 0.0290(3) Uani 1 1 d
C23 C 0.1989(2) -0.12346(12) 0.12521(7) 0.0347(3) Uani 1 1 d
C24 C 0.2526(2) -0.04334(12) 0.08241(7) 0.0337(3) Uani 1 1 d
N1 N 0.5163(2) 0.22012(11) 0.47676(6) 0.0476(4) Uani 1 1 d
N2 N 0.53769(17) -0.09917(9) 0.29915(6) 0.0305(3) Uani 1 1 d
N3 N 0.3257(2) 0.21939(12) 0.02668(7) 0.0524(4) Uani 1 1 d
N4 N 0.14716(17) -0.10531(9) 0.18788(6) 0.0310(3) Uani 1 1 d
O1 O 0.60925(17) -0.17717(8) 0.18475(6) 0.0405(3) Uani 1 1 d
O2 O -0.00598(17) -0.17576(8) 0.29392(5) 0.0402(3) Uani 1 1 d
H3 H 0.625(2) 0.1568(13) 0.3128(7) 0.033(4) Uiso 1 1 d
H6 H 0.708(2) 0.1733(13) 0.2156(8) 0.033(4) Uiso 1 1 d
H7 H 0.804(2) 0.1968(14) 0.1064(8) 0.041(4) Uiso 1 1 d
H8 H 0.803(2) 0.0490(13) 0.0318(9) 0.040(4) Uiso 1 1 d
H9 H 0.717(2) -0.1238(14) 0.0709(9) 0.043(5) Uiso 1 1 d
H11 H 0.440(2) -0.1869(14) 0.3714(7) 0.035(4) Uiso 1 1 d
H12 H 0.425(2) -0.0502(13) 0.4523(8) 0.032(4) Uiso 1 1 d
H15 H 0.184(2) 0.1545(13) 0.1867(8) 0.033(4) Uiso 1 1 d
H18 H 0.161(2) 0.1679(12) 0.2905(7) 0.024(4) Uiso 1 1 d
H19 H 0.077(2) 0.1946(15) 0.4008(8) 0.045(5) Uiso 1 1 d
H20 H -0.045(2) 0.0488(14) 0.4624(9) 0.040(5) Uiso 1 1 d
H21 H -0.082(3) -0.1198(16) 0.4108(9) 0.047(5) Uiso 1 1 d
H23 H 0.195(2) -0.1980(13) 0.1113(8) 0.036(4) Uiso 1 1 d
H24 H 0.290(2) -0.0590(13) 0.0362(8) 0.035(4) Uiso 1 1 d
H1O H 0.578(3) -0.1723(15) 0.2272(10) 0.046(5) Uiso 1 1 d
H2O H 0.050(3) -0.1703(18) 0.2519(10) 0.066(6) Uiso 1 1 d

loop_
_atom_site_aniso_label
_atom_site_aniso_U_11
_atom_site_aniso_U_22
_atom_site_aniso_U_33
_atom_site_aniso_U_23
_atom_site_aniso_U_13
_atom_site_aniso_U_12
C1 0.0453(8) 0.0372(7) 0.0226(6) 0.0037(5) 0.0009(6) 0.0000(6)
C2 0.0302(7) 0.0311(7) 0.0267(6) 0.0003(5) -0.0025(5) 0.0032(5)
C3 0.0304(7) 0.0235(6) 0.0264(6) 0.0027(5) -0.0019(5) 0.0020(5)
C4 0.0229(6) 0.0251(6) 0.0273(6) 0.0022(5) -0.0038(5) 0.0029(5)
C5 0.0223(6) 0.0273(6) 0.0264(6) -0.0008(5) -0.0027(5) 0.0050(5)
C6 0.0315(7) 0.0307(7) 0.0288(7) -0.0012(5) 0.0003(5) 0.0025(5)
C7 0.0324(7) 0.0365(7) 0.0323(7) 0.0037(6) 0.0010(6) 0.0018(6)
C8 0.0317(8) 0.0516(9) 0.0255(7) -0.0027(6) 0.0018(6) 0.0053(7)
C9 0.0379(8) 0.0401(8) 0.0320(8) -0.0121(6) -0.0017(6) 0.0064(6)
C10 0.0295(7) 0.0291(7) 0.0325(7) -0.0040(5) -0.0048(6) 0.0062(5)
C11 0.0394(8) 0.0291(7) 0.0365(7) 0.0071(6) -0.0033(6) -0.0047(6)
C12 0.0330(7) 0.0401(8) 0.0284(7) 0.0080(6) -0.0002(6) -0.0033(6)
C13 0.0426(8) 0.0405(8) 0.0260(7) -0.0005(6) -0.0013(6) 0.0014(6)
C14 0.0268(7) 0.0352(7) 0.0262(7) 0.0008(5) -0.0032(5) 0.0022(6)
C15 0.0306(7) 0.0262(6) 0.0272(6) -0.0016(5) -0.0032(5) 0.0026(5)
C16 0.0230(6) 0.0260(6) 0.0276(6) -0.0025(5) -0.0029(5) 0.0036(5)
C17 0.0246(6) 0.0260(6) 0.0245(6) 0.0001(5) -0.0037(5) 0.0030(5)
C18 0.0321(7) 0.0276(7) 0.0289(7) 0.0001(5) -0.0020(5) 0.0001(5)
C19 0.0362(8) 0.0359(7) 0.0300(7) -0.0075(6) -0.0038(6) 0.0027(6)
C20 0.0307(7) 0.0503(9) 0.0249(6) 0.0005(6) -0.0023(6) 0.0055(6)
C21 0.0308(7) 0.0410(8) 0.0319(7) 0.0098(6) -0.0005(6) 0.0009(6)
C22 0.0270(7) 0.0277(7) 0.0323(6) 0.0025(5) -0.0033(6) 0.0030(5)
C23 0.0374(8) 0.0293(7) 0.0374(8) -0.0085(6) 0.0014(6) 0.0037(6)
C24 0.0317(7) 0.0416(8) 0.0280(7) -0.0073(6) 0.0008(6) 0.0035(6)
N1 0.0737(10) 0.0430(7) 0.0261(6) -0.0016(5) 0.0022(7) -0.0014(7)
N2 0.0326(6) 0.0256(5) 0.0333(6) 0.0023(5) -0.0035(5) -0.0004(5)
N3 0.0733(11) 0.0498(8) 0.0339(7) 0.0070(6) 0.0016(7) -0.0025(8)
N4 0.0325(6) 0.0273(6) 0.0333(6) -0.0044(5) -0.0001(5) 0.0017(5)
O1 0.0587(7) 0.0256(5) 0.0372(6) -0.0070(4) -0.0015(5) 0.0015(5)
O2 0.0545(7) 0.0245(5) 0.0415(6) 0.0010(4) 0.0053(5) -0.0041(5)

loop_
_atom_type_symbol
_atom_type_description
_atom_type_scat_dispersion_real
_atom_type_scat_dispersion_imag
_atom_type_scat_source
C C 0.0033 0.0016 'International Tables Vol C Tables 4.2.6.8 and 6.1.1.4'
H H 0.0000 0.0000 'International Tables Vol C Tables 4.2.6.8 and 6.1.1.4'
N N 0.0061 0.0033 'International Tables Vol C Tables 4.2.6.8 and 6.1.1.4'
O O 0.0106 0.0060 'International Tables Vol C Tables 4.2.6.8 and 6.1.1.4'

loop_
_geom_angle_atom_site_label_1
_geom_angle_atom_site_label_2
_geom_angle_atom_site_label_3
_geom_angle
N1 C1 C2 178.06(15)
C3 C2 C12 120.41(12)
C3 C2 C1 120.30(13)
C12 C2 C1 119.29(13)
C2 C3 C4 118.84(12)
C2 C3 H3 119.7(9)
C4 C3 H3 121.4(9)
N2 C4 C3 120.36(12)
N2 C4 C5 116.61(11)
C3 C4 C5 123.03(11)
C6 C5 C10 117.38(12)
C6 C5 C4 120.94(11)
C10 C5 C4 121.68(12)
C7 C6 C5 122.08(13)
C7 C6 H6 119.4(10)
C5 C6 H6 118.5(9)
C6 C7 C8 119.34(14)
C6 C7 H7 119.1(10)
C8 C7 H7 121.5(10)
C9 C8 C7 120.26(13)
C9 C8 H8 121.4(10)
C7 C8 H8 118.3(10)
C8 C9 C10 120.85(13)
C8 C9 H9 120.1(10)
C10 C9 H9 119.0(10)
O1 C10 C9 117.20(12)
O1 C10 C5 122.73(13)
C9 C10 C5 120.07(13)
N2 C11 C12 123.27(13)
N2 C11 H11 116.3(9)
C12 C11 H11 120.4(9)
C11 C12 C2 117.21(13)
C11 C12 H12 121.0(10)
C2 C12 H12 121.7(10)
N3 C13 C14 178.38(17)
C15 C14 C24 120.26(13)
C15 C14 C13 120.07(13)
C24 C14 C13 119.64(13)
C14 C15 C16 118.95(12)
C14 C15 H15 120.4(10)
C16 C15 H15 120.6(10)
N4 C16 C15 120.24(12)
N4 C16 C17 116.86(11)
C15 C16 C17 122.90(11)
C18 C17 C22 117.68(12)
C18 C17 C16 120.60(12)
C22 C17 C16 121.72(11)
C19 C18 C17 121.76(13)
C19 C18 H18 119.1(9)
C17 C18 H18 119.2(9)
C18 C19 C20 119.49(14)
C18 C19 H19 119.8(10)
C20 C19 H19 120.7(10)
C21 C20 C19 120.43(13)
C21 C20 H20 119.8(10)
C19 C20 H20 119.7(10)
C20 C21 C22 120.54(14)
C20 C21 H21 120.4(11)
C22 C21 H21 119.1(11)
O2 C22 C21 117.36(13)
O2 C22 C17 122.55(12)
C21 C22 C17 120.08(13)
N4 C23 C24 123.44(13)
N4 C23 H23 115.2(10)
C24 C23 H23 121.4(10)
C23 C24 C14 117.19(13)
C23 C24 H24 121.8(9)
C14 C24 H24 121.0(10)
C11 N2 C4 119.90(12)
C23 N4 C16 119.88(12)
C10 O1 H1O 105.6(13)
C22 O2 H2O 102.6(14)

loop_
_geom_bond_atom_site_label_1
_geom_bond_atom_site_label_2
_geom_bond_distance
C1 N1 1.1434(19)
C1 C2 1.4473(19)
C2 C3 1.3853(19)
C2 C12 1.393(2)
C3 C4 1.3989(18)
C3 H3 0.961(16)
C4 N2 1.3507(17)
C4 C5 1.4790(19)
C5 C6 1.4040(19)
C5 C10 1.4145(18)
C6 C7 1.380(2)
C6 H6 0.964(16)
C7 C8 1.392(2)
C7 H7 0.976(18)
C8 C9 1.371(2)
C8 H8 0.984(18)
C9 C10 1.395(2)
C9 H9 0.977(17)
C10 O1 1.3531(18)
C11 N2 1.3360(18)
C11 C12 1.377(2)
C11 H11 0.954(17)
C12 H12 0.959(16)
C13 N3 1.143(2)
C13 C14 1.449(2)
C14 C15 1.3882(19)
C14 C24 1.396(2)
C15 C16 1.3978(18)
C15 H15 0.948(16)
C16 N4 1.3533(17)
C16 C17 1.4803(19)
C17 C18 1.4016(18)
C17 C22 1.4145(19)
C18 C19 1.3831(19)
C18 H18 0.946(15)
C19 C20 1.388(2)
C19 H19 0.976(19)
C20 C21 1.376(2)
C20 H20 0.984(17)
C21 C22 1.396(2)
C21 H21 0.966(19)
C22 O2 1.3547(17)
C23 N4 1.3362(19)
C23 C24 1.375(2)
C23 H23 0.968(17)
C24 H24 0.988(16)
O1 H1O 0.886(19)
O2 H2O 0.94(2)

loop_
_cod_related_entry_id
_cod_related_entry_database
_cod_related_entry_code
1 ChemSpider 29323129
